data_4026175
loop_
_publ_author_name
'Tillmann Kleine'
'Klaus Bergander'
'Roland Fr\"ohlich'
'Birgit Wibbeling'
'Ernst-Ulrich W\"urthwein'

_publ_section_title
;
 Ring-Closure Reactions of 1,2-Diaza-4,5-benzoheptatrienyl Metal
 Compounds: Experiment and Theory
;
_journal_name_full 'Journal of Organic Chemistry'
_journal_page_first 1979
_journal_page_last 1991
_journal_paper_doi 10.1021/jo2001534
_journal_volume 76
_journal_year 2011
_chemical_absolute_configuration ad
_chemical_formula_sum 'C16 H16 N2'
_chemical_formula_weight 236.31
_chemical_name_systematic
; 
 ? 
;
_space_group_IT_number 19
_symmetry_cell_setting orthorhombic
_symmetry_space_group_name_Hall 'P 2ac 2ab'
_symmetry_space_group_name_H-M 'P 21 21 21'
_atom_sites_solution_hydrogens geom
_atom_sites_solution_primary direct
_atom_sites_solution_secondary difmap
_audit_creation_method SHELXL-97
_cell_angle_alpha 90.00
_cell_angle_beta 90.00
_cell_angle_gamma 90.00
_cell_formula_units_Z 4
_cell_length_a 5.5133(2)
_cell_length_b 9.0665(3)
_cell_length_c 25.6190(9)
_cell_measurement_reflns_used 2192
_cell_measurement_temperature 223(2)
_cell_measurement_theta_max 27.88
_cell_measurement_theta_min 0.41
_cell_volume 1280.60(8)
_computing_cell_refinement 'Collect (Nonius B.V., 1998)'
_computing_data_collection 'Collect (Nonius B.V., 1998)'
_computing_data_reduction 'Denzo (Otwinowski & Minor, 1997)'
_computing_molecular_graphics 'XP (BrukerAXS, 2000)'
_computing_publication_material 'SHELXL-97 (Sheldrick, 1997)'
_computing_structure_refinement 'SHELXL-97 (Sheldrick, 1997)'
_computing_structure_solution 'SHELXS-97 (Sheldrick, 1990)'
_diffrn_ambient_temperature 223(2)
_diffrn_measured_fraction_theta_full 0.994
_diffrn_measured_fraction_theta_max 0.994
_diffrn_measurement_device_type 'Nonius KappaCCD APEXII'
_diffrn_measurement_method '\w and \f scans'
_diffrn_radiation_monochromator 'Montel mirror'
_diffrn_radiation_source 'rotating anode Nonius FR591'
_diffrn_radiation_type MoK\a
_diffrn_radiation_wavelength 0.71073
_diffrn_reflns_av_R_equivalents 0.053
_diffrn_reflns_av_sigmaI/netI 0.0264
_diffrn_reflns_limit_h_max 7
_diffrn_reflns_limit_h_min -7
_diffrn_reflns_limit_k_max 11
_diffrn_reflns_limit_k_min -11
_diffrn_reflns_limit_l_max 33
_diffrn_reflns_limit_l_min -33
_diffrn_reflns_number 7616
_diffrn_reflns_theta_full 27.77
_diffrn_reflns_theta_max 27.77
_diffrn_reflns_theta_min 1.59
_exptl_absorpt_coefficient_mu 0.073
_exptl_absorpt_correction_T_max 0.9892
_exptl_absorpt_correction_T_min 0.9785
_exptl_absorpt_correction_type multi-scan
_exptl_absorpt_process_details 'Denzo (Otwinowski, Borek, Majewski & Minor, 2003)'
_exptl_crystal_colour colourless
_exptl_crystal_density_diffrn 1.226
_exptl_crystal_description block
_exptl_crystal_F_000 504
_exptl_crystal_size_max 0.30
_exptl_crystal_size_mid 0.25
_exptl_crystal_size_min 0.15
_refine_diff_density_max 0.305
_refine_diff_density_min -0.347
_refine_diff_density_rms 0.122
_refine_ls_abs_structure_details 'Flack H D (1983), Acta Cryst. A39, 876-881'
_refine_ls_abs_structure_Flack 0(4)
_refine_ls_extinction_method none
_refine_ls_goodness_of_fit_ref 1.269
_refine_ls_hydrogen_treatment constr
_refine_ls_matrix_type full
_refine_ls_number_parameters 164
_refine_ls_number_reflns 2941
_refine_ls_number_restraints 0
_refine_ls_restrained_S_all 1.269
_refine_ls_R_factor_all 0.0622
_refine_ls_R_factor_gt 0.0497
_refine_ls_shift/su_max 0.000
_refine_ls_shift/su_mean 0.000
_refine_ls_structure_factor_coef Fsqd
_refine_ls_weighting_details 'calc w=1/[\s^2^(Fo^2^)+(0.0915P)^2^+0.2328P] where P=(Fo^2^+2Fc^2^)/3'
_refine_ls_weighting_scheme calc
_refine_ls_wR_factor_gt 0.1469
_refine_ls_wR_factor_ref 0.1773
_reflns_number_gt 2678
_reflns_number_total 2941
_reflns_threshold_expression >2sigma(I)
_cod_data_source_file jo2001534_si_004.cif
_cod_data_source_block wue5287
_cod_database_code 4026175

loop_
_symmetry_equiv_pos_as_xyz
'x, y, z'
'-x+1/2, -y, z+1/2'
'-x, y+1/2, -z+1/2'
'x+1/2, -y+1/2, -z'

loop_
_atom_site_label
_atom_site_type_symbol
_atom_site_fract_x
_atom_site_fract_y
_atom_site_fract_z
_atom_site_U_iso_or_equiv
_atom_site_adp_type
_atom_site_occupancy
_atom_site_symmetry_multiplicity
_atom_site_calc_flag
_atom_site_refinement_flags
N1 N 0.1850(4) 0.9522(2) 0.74957(8) 0.0442(5) Uani 1 1 d .
N2 N 0.4153(4) 0.9053(2) 0.73608(7) 0.0384(4) Uani 1 1 d .
C1 C 0.0661(5) 1.0210(3) 0.71406(10) 0.0454(5) Uani 1 1 d .
H1 H -0.0940 1.0499 0.7215 0.054 Uiso 1 1 calc R
C2 C 0.5309(5) 0.8162(3) 0.77633(9) 0.0472(6) Uani 1 1 d .
H2A H 0.4695 0.7160 0.7745 0.071 Uiso 1 1 calc R
H2B H 0.4951 0.8575 0.8104 0.071 Uiso 1 1 calc R
H2C H 0.7050 0.8156 0.7708 0.071 Uiso 1 1 calc R
C3 C 0.4521(4) 0.8556(2) 0.68217(8) 0.0369(5) Uani 1 1 d .
H3 H 0.6277 0.8388 0.6767 0.044 Uiso 1 1 calc R
C4 C 0.3724(4) 0.9815(2) 0.64741(8) 0.0360(5) Uani 1 1 d .
C5 C 0.4954(5) 1.0224(3) 0.60232(9) 0.0428(5) Uani 1 1 d .
H5 H 0.6358 0.9713 0.5920 0.051 Uiso 1 1 calc R
C6 C 0.4085(6) 1.1402(3) 0.57252(9) 0.0507(6) Uani 1 1 d .
H6 H 0.4911 1.1686 0.5420 0.061 Uiso 1 1 calc R
C7 C 0.2024(6) 1.2149(3) 0.58752(10) 0.0535(7) Uani 1 1 d .
H7 H 0.1453 1.2940 0.5672 0.064 Uiso 1 1 calc R
C8 C 0.0785(5) 1.1741(3) 0.63238(10) 0.0490(6) Uani 1 1 d .
H8 H -0.0629 1.2248 0.6423 0.059 Uiso 1 1 calc R
C9 C 0.1651(4) 1.0569(3) 0.66292(9) 0.0395(5) Uani 1 1 d .
C10 C 0.3149(5) 0.7092(3) 0.67014(9) 0.0433(5) Uani 1 1 d .
H10A H 0.3641 0.6341 0.6955 0.052 Uiso 1 1 calc R
H10B H 0.1403 0.7256 0.6743 0.052 Uiso 1 1 calc R
C11 C 0.3630(4) 0.6523(2) 0.61595(9) 0.0380(5) Uani 1 1 d .
C12 C 0.5730(5) 0.5722(3) 0.60512(10) 0.0442(5) Uani 1 1 d .
H12 H 0.6864 0.5545 0.6318 0.053 Uiso 1 1 calc R
C13 C 0.6160(5) 0.5183(3) 0.55518(11) 0.0500(6) Uani 1 1 d .
H13 H 0.7577 0.4641 0.5482 0.060 Uiso 1 1 calc R
C14 C 0.4510(5) 0.5444(3) 0.51582(10) 0.0480(6) Uani 1 1 d .
H14 H 0.4800 0.5071 0.4822 0.058 Uiso 1 1 calc R
C15 C 0.2447(5) 0.6244(3) 0.52545(10) 0.0482(6) Uani 1 1 d .
H15 H 0.1331 0.6427 0.4985 0.058 Uiso 1 1 calc R
C16 C 0.2018(5) 0.6782(3) 0.57545(10) 0.0446(6) Uani 1 1 d .
H16 H 0.0605 0.7333 0.5819 0.054 Uiso 1 1 calc R

loop_
_atom_site_aniso_label
_atom_site_aniso_U_11
_atom_site_aniso_U_22
_atom_site_aniso_U_33
_atom_site_aniso_U_23
_atom_site_aniso_U_13
_atom_site_aniso_U_12
N1 0.0498(10) 0.0425(10) 0.0403(10) -0.0012(9) 0.0083(9) -0.0001(9)
N2 0.0464(10) 0.0382(9) 0.0306(8) 0.0000(7) -0.0001(7) 0.0007(9)
C1 0.0424(11) 0.0470(12) 0.0468(12) -0.0027(10) 0.0050(11) 0.0013(10)
C2 0.0625(16) 0.0438(12) 0.0354(11) 0.0060(10) -0.0051(11) 0.0000(11)
C3 0.0427(11) 0.0357(10) 0.0323(9) -0.0009(8) 0.0006(9) -0.0003(9)
C4 0.0421(11) 0.0334(10) 0.0325(10) -0.0031(8) -0.0034(8) -0.0065(9)
C5 0.0516(12) 0.0411(11) 0.0356(11) -0.0018(9) 0.0026(10) -0.0059(10)
C6 0.0694(17) 0.0467(13) 0.0360(11) 0.0068(10) -0.0037(11) -0.0115(13)
C7 0.0693(17) 0.0439(13) 0.0473(13) 0.0090(11) -0.0174(13) -0.0034(12)
C8 0.0504(14) 0.0443(12) 0.0525(13) -0.0004(10) -0.0122(11) 0.0023(11)
C9 0.0410(11) 0.0383(11) 0.0393(11) -0.0014(9) -0.0055(9) -0.0028(9)
C10 0.0564(14) 0.0362(11) 0.0374(11) -0.0008(9) 0.0056(10) -0.0049(10)
C11 0.0452(12) 0.0309(9) 0.0380(11) -0.0017(8) 0.0030(9) -0.0053(9)
C12 0.0443(11) 0.0407(11) 0.0475(12) 0.0022(10) 0.0000(10) -0.0009(10)
C13 0.0512(13) 0.0424(12) 0.0566(15) -0.0038(11) 0.0114(11) 0.0038(11)
C14 0.0597(14) 0.0432(12) 0.0411(12) -0.0050(10) 0.0087(11) -0.0021(11)
C15 0.0581(15) 0.0462(13) 0.0404(12) -0.0055(10) -0.0042(10) 0.0009(11)
C16 0.0455(13) 0.0395(12) 0.0488(13) -0.0031(10) 0.0011(11) 0.0001(10)

loop_
_atom_type_symbol
_atom_type_description
_atom_type_scat_dispersion_real
_atom_type_scat_dispersion_imag
_atom_type_scat_source
C C 0.0033 0.0016 'International Tables Vol C Tables 4.2.6.8 and 6.1.1.4'
H H 0.0000 0.0000 'International Tables Vol C Tables 4.2.6.8 and 6.1.1.4'
N N 0.0061 0.0033 'International Tables Vol C Tables 4.2.6.8 and 6.1.1.4'

loop_
_geom_angle_atom_site_label_1
_geom_angle_atom_site_label_2
_geom_angle_atom_site_label_3
_geom_angle
C1 N1 N2 116.2(2)
N1 N2 C2 113.29(19)
N1 N2 C3 117.16(18)
C2 N2 C3 115.81(18)
N1 C1 C9 123.7(2)
N1 C1 H1 118.1
C9 C1 H1 118.1
N2 C2 H2A 109.5
N2 C2 H2B 109.5
H2A C2 H2B 109.5
N2 C2 H2C 109.5
H2A C2 H2C 109.5
H2B C2 H2C 109.5
N2 C3 C4 106.39(17)
N2 C3 C10 112.39(18)
C4 C3 C10 112.66(18)
N2 C3 H3 108.4
C4 C3 H3 108.4
C10 C3 H3 108.4
C5 C4 C9 120.5(2)
C5 C4 C3 123.3(2)
C9 C4 C3 116.2(2)
C4 C5 C6 119.4(2)
C4 C5 H5 120.3
C6 C5 H5 120.3
C7 C6 C5 120.4(2)
C7 C6 H6 119.8
C5 C6 H6 119.8
C6 C7 C8 120.4(2)
C6 C7 H7 119.8
C8 C7 H7 119.8
C7 C8 C9 119.8(3)
C7 C8 H8 120.1
C9 C8 H8 120.1
C4 C9 C8 119.6(2)
C4 C9 C1 117.1(2)
C8 C9 C1 122.9(2)
C11 C10 C3 112.87(19)
C11 C10 H10A 109.0
C3 C10 H10A 109.0
C11 C10 H10B 109.0
C3 C10 H10B 109.0
H10A C10 H10B 107.8
C16 C11 C12 118.1(2)
C16 C11 C10 121.3(2)
C12 C11 C10 120.6(2)
C13 C12 C11 120.5(2)
C13 C12 H12 119.7
C11 C12 H12 119.7
C14 C13 C12 120.0(2)
C14 C13 H13 120.0
C12 C13 H13 120.0
C15 C14 C13 120.4(2)
C15 C14 H14 119.8
C13 C14 H14 119.8
C14 C15 C16 119.5(2)
C14 C15 H15 120.3
C16 C15 H15 120.3
C11 C16 C15 121.4(2)
C11 C16 H16 119.3
C15 C16 H16 119.3

loop_
_geom_bond_atom_site_label_1
_geom_bond_atom_site_label_2
_geom_bond_distance
N1 C1 1.283(3)
N1 N2 1.383(3)
N2 C2 1.457(3)
N2 C3 1.467(3)
C1 C9 1.456(3)
C1 H1 0.9400
C2 H2A 0.9700
C2 H2B 0.9700
C2 H2C 0.9700
C3 C4 1.513(3)
C3 C10 1.558(3)
C3 H3 0.9900
C4 C5 1.390(3)
C4 C9 1.390(3)
C5 C6 1.397(4)
C5 H5 0.9400
C6 C7 1.378(4)
C6 H6 0.9400
C7 C8 1.387(4)
C7 H7 0.9400
C8 C9 1.403(3)
C8 H8 0.9400
C10 C11 1.504(3)
C10 H10A 0.9800
C10 H10B 0.9800
C11 C16 1.386(3)
C11 C12 1.395(3)
C12 C13 1.390(3)
C12 H12 0.9400
C13 C14 1.379(4)
C13 H13 0.9400
C14 C15 1.371(4)
C14 H14 0.9400
C15 C16 1.391(3)
C15 H15 0.9400
C16 H16 0.9400

loop_
_geom_torsion_atom_site_label_1
_geom_torsion_atom_site_label_2
_geom_torsion_atom_site_label_3
_geom_torsion_atom_site_label_4
_geom_torsion
C1 N1 N2 C2 -174.5(2)
C1 N1 N2 C3 -35.6(3)
N2 N1 C1 C9 -3.1(3)
N1 N2 C3 C4 55.8(2)
C2 N2 C3 C4 -166.37(19)
N1 N2 C3 C10 -68.0(2)
C2 N2 C3 C10 69.9(3)
N2 C3 C4 C5 139.8(2)
C10 C3 C4 C5 -96.6(3)
N2 C3 C4 C9 -40.1(3)
C10 C3 C4 C9 83.5(2)
C9 C4 C5 C6 -0.2(3)
C3 C4 C5 C6 179.9(2)
C4 C5 C6 C7 -0.2(4)
C5 C6 C7 C8 0.0(4)
C6 C7 C8 C9 0.6(4)
C5 C4 C9 C8 0.7(3)
C3 C4 C9 C8 -179.4(2)
C5 C4 C9 C1 -171.8(2)
C3 C4 C9 C1 8.2(3)
C7 C8 C9 C4 -0.9(4)
C7 C8 C9 C1 171.1(2)
N1 C1 C9 C4 16.7(3)
N1 C1 C9 C8 -155.6(2)
N2 C3 C10 C11 -176.6(2)
C4 C3 C10 C11 63.2(3)
C3 C10 C11 C16 -98.3(3)
C3 C10 C11 C12 81.5(3)
C16 C11 C12 C13 -1.0(3)
C10 C11 C12 C13 179.3(2)
C11 C12 C13 C14 0.3(4)
C12 C13 C14 C15 0.5(4)
C13 C14 C15 C16 -0.5(4)
C12 C11 C16 C15 1.0(3)
C10 C11 C16 C15 -179.3(2)
C14 C15 C16 C11 -0.2(4)
